data_7157304
loop_
_publ_author_name
'Liu, Shitao'
'Li, Jisen'
'Lin, Junjie'
'Liu, Fujun'
'Liu, Teng'
'Huang, Chao'

_publ_section_title
;
 Substituent-controlled chemoselective synthesis of multi-substituted
 pyridones via a one-pot three-component cascade reaction.
;
_journal_issue 6
_journal_name_full 'Organic &amp; biomolecular chemistry'
_journal_page_first 1130
_journal_page_last 1134
_journal_paper_doi 10.1039/c9ob02456e
_journal_volume 18
_journal_year 2020
_chemical_formula_moiety 'C20 H21 N O7'
_chemical_formula_sum 'C20 H21 N O7'
_chemical_formula_weight 387.38
_space_group_crystal_system monoclinic
_space_group_IT_number 14
_space_group_name_Hall '-P 2ybc'
_space_group_name_H-M_alt 'P 1 21/c 1'
_atom_sites_solution_hydrogens geom
_audit_update_record
;
2019-11-13 deposited with the CCDC.	2020-01-10 downloaded from the CCDC.
;
_cell_angle_alpha 90
_cell_angle_beta 108.5690(10)
_cell_angle_gamma 90
_cell_formula_units_Z 4
_cell_length_a 20.3966(5)
_cell_length_b 5.58400(10)
_cell_length_c 17.3130(4)
_cell_measurement_reflns_used 9392
_cell_measurement_temperature 100.(2)
_cell_measurement_theta_max 72.3598
_cell_measurement_theta_min 2.2851
_cell_volume 1869.20(7)
_computing_cell_refinement 'SAINT V8.38A (Bruker AXS Inc., 2017)'
_computing_data_collection 'Bruker Instrument Service vV6.2.9'
_computing_data_reduction 'SAINT V8.38A (Bruker AXS Inc., 2017)'
_computing_structure_refinement 'SHELXL-2017/1 (Sheldrick, 2017)'
_computing_structure_solution 'SHELXT 2014/5 (Sheldrick, 2014)'
_diffrn_ambient_temperature 100.(2)
_diffrn_detector_area_resol_mean 7.3910
_diffrn_measured_fraction_theta_full 1.000
_diffrn_measured_fraction_theta_max 1.000
_diffrn_measurement_device_type 'Bruker D8 QUEST PHOTON II'
_diffrn_radiation_monochromator 'Helixos MX multilayer Optic'
_diffrn_radiation_type 'Cu K\a'
_diffrn_radiation_wavelength 1.54178
_diffrn_reflns_av_R_equivalents 0.0668
_diffrn_reflns_av_unetI/netI 0.0429
_diffrn_reflns_limit_h_max 25
_diffrn_reflns_limit_h_min -25
_diffrn_reflns_limit_k_max 6
_diffrn_reflns_limit_k_min -5
_diffrn_reflns_limit_l_max 21
_diffrn_reflns_limit_l_min -21
_diffrn_reflns_number 20590
_diffrn_reflns_theta_full 72.37
_diffrn_reflns_theta_max 72.37
_diffrn_reflns_theta_min 2.29
_diffrn_source 'Ius Diamond'
_diffrn_source_type Microfocus
_exptl_absorpt_coefficient_mu 0.880
_exptl_absorpt_correction_T_max 0.97
_exptl_absorpt_correction_T_min 0.75
_exptl_absorpt_correction_type multi-scan
_exptl_absorpt_process_details
;
SADABS-2016/2 - Bruker AXS area detector scaling and absorption correction
;
_exptl_crystal_colour 'translucent light colourless'
_exptl_crystal_density_diffrn 1.377
_exptl_crystal_density_method 'not measured'
_exptl_crystal_description needle
_exptl_crystal_F_000 816
_exptl_crystal_size_max 0.600
_exptl_crystal_size_mid 0.060
_exptl_crystal_size_min 0.030
_refine_diff_density_max 0.430
_refine_diff_density_min -0.333
_refine_ls_extinction_method none
_refine_ls_goodness_of_fit_ref 1.053
_refine_ls_hydrogen_treatment constr
_refine_ls_matrix_type full
_refine_ls_number_parameters 256
_refine_ls_number_reflns 3693
_refine_ls_number_restraints 0
_refine_ls_restrained_S_all 1.053
_refine_ls_R_factor_all 0.0525
_refine_ls_R_factor_gt 0.0429
_refine_ls_shift/su_max 0.001
_refine_ls_shift/su_mean 0.000
_refine_ls_structure_factor_coef Fsqd
_refine_ls_weighting_details 'w=1/[\s^2^(Fo^2^)+(0.0489P)^2^+1.0054P] where P=(Fo^2^+2Fc^2^)/3'
_refine_ls_weighting_scheme calc
_refine_ls_wR_factor_gt 0.1048
_refine_ls_wR_factor_ref 0.1122
_reflns_number_gt 3096
_reflns_number_total 3693
_reflns_threshold_expression 'I > 2\s(I)'
_cod_data_source_file c9ob02456e2.cif
_cod_data_source_block md_lst1
_cod_depositor_comments
;
The following automatic conversions were performed:

data item '_exptl_absorpt_correction_type' value 'Multi-Scan' was
changed to 'multi-scan' in accordance with the
/home/data/users/saulius/crontab/automatic-downloads/rss-feeds/RSC/lib/dictionaries/cif_core.dic
dictionary named 'cif_core.dic' version 2.4.2 last updated on
2011-04-26.

Automatic conversion script
Id: cif_fix_values 7556 2019-12-06 15:28:31Z antanas 

 Adding full bibliography for 7157304.cif.
;
_cod_database_code 7157304

loop_
_space_group_symop_operation_xyz
'x, y, z'
'-x, y+1/2, -z+1/2'
'-x, -y, -z'
'x, -y-1/2, z-1/2'

loop_
_atom_site_type_symbol
_atom_site_label
_atom_site_fract_x
_atom_site_fract_y
_atom_site_fract_z
_atom_site_U_iso_or_equiv
_atom_site_adp_type
_atom_site_calc_flag
_atom_site_refinement_flags_adp
_atom_site_refinement_flags_posn
_atom_site_occupancy
O O1 0.86174(6) 0.0310(2) 0.46711(7) 0.0202(3) Uani d . . 1
O O2 0.73058(6) 0.7494(2) 0.12134(6) 0.0175(2) Uani d . . 1
O O3 0.75012(6) -0.0808(2) 0.42750(8) 0.0301(3) Uani d . . 1
O O4 0.94204(6) 0.6564(2) 0.32689(7) 0.0234(3) Uani d . . 1
O O5 0.86521(5) 0.8903(2) 0.23694(7) 0.0200(3) Uani d . . 1
O O6 0.65977(6) 0.2918(2) 0.35444(7) 0.0206(3) Uani d . . 1
O O7 0.72059(5) 1.03918(19) 0.20811(7) 0.0176(2) Uani d . . 1
N N1 0.70118(6) 0.5361(2) 0.27497(8) 0.0139(3) Uani d . . 1
C C1 0.95526(9) -0.2220(3) 0.54024(11) 0.0252(4) Uani d . . 1
H H1 0.968067 -0.244924 0.490773 0.038 Uiso calc U R 1
H H21 0.968186 -0.36441 0.574836 0.038 Uiso calc U R 1
H H3 0.979576 -0.081944 0.57003 0.038 Uiso calc U R 1
C C2 0.87843(8) -0.1830(3) 0.51731(10) 0.0193(3) Uani d . . 1
H H20 0.853313 -0.32277 0.486661 0.023 Uiso calc U R 1
H H19 0.864783 -0.162166 0.566895 0.023 Uiso calc U R 1
C C3 0.79387(8) 0.0617(3) 0.42565(9) 0.0178(3) Uani d . . 1
C C4 0.78140(8) 0.2806(3) 0.37431(9) 0.0155(3) Uani d . . 1
C C5 0.83414(8) 0.3957(3) 0.35722(9) 0.0147(3) Uani d . . 1
H H4 0.880346 0.345712 0.383927 0.018 Uiso calc U R 1
C C6 0.82210(8) 0.5877(3) 0.30082(9) 0.0147(3) Uani d . . 1
C C7 0.75442(8) 0.6462(3) 0.25845(9) 0.0139(3) Uani d . . 1
C C8 0.73356(7) 0.8390(3) 0.19333(9) 0.0137(3) Uani d . . 1
C C9 0.70445(8) 0.9108(3) 0.05087(9) 0.0198(3) Uani d . . 1
H H15 0.732584 0.892815 0.014006 0.024 Uiso calc U R 1
H H18 0.707816 1.079229 0.069632 0.024 Uiso calc U R 1
C C10 0.63057(10) 0.8491(4) 0.00645(13) 0.0384(5) Uani d . . 1
H H2 0.627311 0.679967 -0.009459 0.058 Uiso calc U R 1
H H17 0.613575 0.949156 -0.042377 0.058 Uiso calc U R 1
H H16 0.602482 0.877711 0.042117 0.058 Uiso calc U R 1
C C11 0.88273(8) 0.7104(3) 0.29040(9) 0.0148(3) Uani d . . 1
C C12 0.92103(8) 1.0333(3) 0.22596(10) 0.0199(3) Uani d . . 1
H H5 0.95447 0.929789 0.210935 0.024 Uiso calc U R 1
H H9 0.945778 1.119159 0.276952 0.024 Uiso calc U R 1
C C13 0.88849(8) 1.2094(3) 0.15860(10) 0.0212(3) Uani d . . 1
H H6 0.866416 1.122202 0.107824 0.032 Uiso calc U R 1
H H7 0.924246 1.315839 0.151266 0.032 Uiso calc U R 1
H H8 0.85367 1.304463 0.172942 0.032 Uiso calc U R 1
C C14 0.71008(8) 0.3596(3) 0.33741(9) 0.0152(3) Uani d . . 1
C C15 0.62979(7) 0.5843(3) 0.22579(9) 0.0151(3) Uani d . . 1
C C16 0.59874(8) 0.4266(3) 0.16334(10) 0.0194(3) Uani d . . 1
H H14 0.623764 0.294336 0.152504 0.023 Uiso calc U R 1
C C17 0.53012(8) 0.4651(3) 0.11656(10) 0.0221(4) Uani d . . 1
H H13 0.507895 0.357771 0.073632 0.027 Uiso calc U R 1
C C18 0.49419(8) 0.6594(3) 0.13243(11) 0.0225(4) Uani d . . 1
H H10 0.447417 0.685218 0.100303 0.027 Uiso calc U R 1
C C19 0.52640(8) 0.8163(3) 0.19518(11) 0.0222(4) Uani d . . 1
H H11 0.501615 0.949839 0.205595 0.027 Uiso calc U R 1
C C20 0.59506(8) 0.7792(3) 0.24317(10) 0.0187(3) Uani d . . 1
H H12 0.617272 0.885026 0.286575 0.022 Uiso calc U R 1

loop_
_atom_site_aniso_label
_atom_site_aniso_U_11
_atom_site_aniso_U_22
_atom_site_aniso_U_33
_atom_site_aniso_U_12
_atom_site_aniso_U_13
_atom_site_aniso_U_23
O1 0.0176(5) 0.0128(6) 0.0243(6) -0.0006(4) -0.0017(4) 0.0046(5)
O2 0.0195(5) 0.0144(6) 0.0162(5) 0.0042(4) 0.0022(4) 0.0008(4)
O3 0.0213(6) 0.0251(7) 0.0400(7) -0.0034(5) 0.0043(5) 0.0134(6)
O4 0.0121(5) 0.0249(6) 0.0303(6) 0.0020(5) 0.0027(5) 0.0110(5)
O5 0.0127(5) 0.0178(6) 0.0273(6) -0.0011(4) 0.0032(4) 0.0085(5)
O6 0.0153(5) 0.0195(6) 0.0268(6) -0.0014(4) 0.0067(5) 0.0034(5)
O7 0.0187(5) 0.0112(6) 0.0215(5) 0.0023(4) 0.0043(4) -0.0007(4)
N1 0.0107(6) 0.0109(6) 0.0180(6) 0.0003(5) 0.0015(5) -0.0009(5)
C1 0.0248(9) 0.0211(9) 0.0271(8) 0.0042(7) 0.0046(7) 0.0075(7)
C2 0.0235(8) 0.0119(8) 0.0188(7) 0.0004(6) 0.0016(6) 0.0031(6)
C3 0.0170(7) 0.0161(8) 0.0189(7) -0.0002(6) 0.0039(6) 0.0003(6)
C4 0.0154(7) 0.0124(8) 0.0161(7) -0.0006(6) 0.0013(6) -0.0020(6)
C5 0.0135(7) 0.0121(7) 0.0157(7) 0.0006(6) 0.0008(5) -0.0021(6)
C6 0.0135(7) 0.0117(7) 0.0171(7) 0.0002(6) 0.0022(6) -0.0014(6)
C7 0.0139(7) 0.0099(7) 0.0164(7) 0.0001(6) 0.0029(6) -0.0035(6)
C8 0.0076(6) 0.0130(8) 0.0182(7) 0.0002(6) 0.0011(5) -0.0009(6)
C9 0.0232(8) 0.0173(8) 0.0164(7) 0.0046(6) 0.0029(6) 0.0039(6)
C10 0.0235(9) 0.0466(13) 0.0353(10) -0.0015(9) -0.0043(8) 0.0184(9)
C11 0.0134(7) 0.0119(7) 0.0179(7) 0.0017(6) 0.0034(6) -0.0002(6)
C12 0.0141(7) 0.0198(8) 0.0246(8) -0.0038(6) 0.0043(6) 0.0036(7)
C13 0.0196(8) 0.0169(8) 0.0270(8) 0.0003(6) 0.0075(7) 0.0055(7)
C14 0.0153(7) 0.0112(7) 0.0174(7) -0.0017(6) 0.0028(6) -0.0021(6)
C15 0.0107(7) 0.0120(7) 0.0208(7) -0.0005(6) 0.0025(6) 0.0026(6)
C16 0.0148(7) 0.0156(8) 0.0248(8) 0.0032(6) 0.0022(6) -0.0013(6)
C17 0.0153(7) 0.0201(9) 0.0264(8) -0.0001(6) 0.0000(6) -0.0015(7)
C18 0.0133(7) 0.0212(9) 0.0298(9) 0.0024(6) 0.0022(6) 0.0060(7)
C19 0.0181(8) 0.0144(8) 0.0350(9) 0.0065(6) 0.0099(7) 0.0035(7)
C20 0.0179(8) 0.0124(8) 0.0251(8) -0.0006(6) 0.0060(6) -0.0014(6)

loop_
_atom_type_symbol
_atom_type_description
_atom_type_scat_dispersion_real
_atom_type_scat_dispersion_imag
_atom_type_scat_source
C C 0.0181 0.0091 'International Tables Vol C Tables 4.2.6.8 and 6.1.1.4'
H H 0.0000 0.0000 'International Tables Vol C Tables 4.2.6.8 and 6.1.1.4'
N N 0.0311 0.0180 'International Tables Vol C Tables 4.2.6.8 and 6.1.1.4'
O O 0.0492 0.0322 'International Tables Vol C Tables 4.2.6.8 and 6.1.1.4'

loop_
_geom_angle_atom_site_label_1
_geom_angle_atom_site_label_2
_geom_angle_atom_site_label_3
_geom_angle
C3 O1 C2 115.27(12)
C8 O2 C9 116.33(12)
C11 O5 C12 117.16(12)
C7 N1 C14 123.67(12)
C7 N1 C15 120.74(13)
C14 N1 C15 115.52(12)
C2 C1 H1 109.5
C2 C1 H21 109.5
H1 C1 H21 109.5
C2 C1 H3 109.5
H1 C1 H3 109.5
H21 C1 H3 109.5
O1 C2 C1 107.61(13)
O1 C2 H20 110.2
C1 C2 H20 110.2
O1 C2 H19 110.2
C1 C2 H19 110.2
H20 C2 H19 108.5
O3 C3 O1 123.01(15)
O3 C3 C4 124.95(15)
O1 C3 C4 111.91(13)
C5 C4 C14 120.52(14)
C5 C4 C3 121.41(14)
C14 C4 C3 117.91(14)
C4 C5 C6 122.02(14)
C4 C5 H4 119.0
C6 C5 H4 119.0
C7 C6 C5 118.00(14)
C7 C6 C11 124.13(14)
C5 C6 C11 117.87(13)
N1 C7 C6 120.89(14)
N1 C7 C8 115.11(13)
C6 C7 C8 123.97(13)
O7 C8 O2 127.37(14)
O7 C8 C7 122.21(13)
O2 C8 C7 110.40(12)
O2 C9 C10 108.89(14)
O2 C9 H15 109.9
C10 C9 H15 109.9
O2 C9 H18 109.9
C10 C9 H18 109.9
H15 C9 H18 108.3
C9 C10 H2 109.5
C9 C10 H17 109.5
H2 C10 H17 109.5
C9 C10 H16 109.5
H2 C10 H16 109.5
H17 C10 H16 109.5
O4 C11 O5 123.46(14)
O4 C11 C6 123.92(14)
O5 C11 C6 112.61(13)
O5 C12 C13 106.82(12)
O5 C12 H5 110.4
C13 C12 H5 110.4
O5 C12 H9 110.4
C13 C12 H9 110.4
H5 C12 H9 108.6
C12 C13 H6 109.5
C12 C13 H7 109.5
H6 C13 H7 109.5
C12 C13 H8 109.5
H6 C13 H8 109.5
H7 C13 H8 109.5
O6 C14 N1 118.96(14)
O6 C14 C4 126.95(15)
N1 C14 C4 114.09(13)
C16 C15 C20 122.19(14)
C16 C15 N1 117.56(13)
C20 C15 N1 120.23(14)
C15 C16 C17 118.82(15)
C15 C16 H14 120.6
C17 C16 H14 120.6
C18 C17 C16 120.19(16)
C18 C17 H13 119.9
C16 C17 H13 119.9
C17 C18 C19 120.10(15)
C17 C18 H10 119.9
C19 C18 H10 119.9
C18 C19 C20 120.46(15)
C18 C19 H11 119.8
C20 C19 H11 119.8
C15 C20 C19 118.23(15)
C15 C20 H12 120.9
C19 C20 H12 120.9

loop_
_geom_bond_atom_site_label_1
_geom_bond_atom_site_label_2
_geom_bond_distance
O1 C3 1.3520(19)
O1 C2 1.4530(19)
O2 C8 1.3264(18)
O2 C9 1.4735(18)
O3 C3 1.203(2)
O4 C11 1.2111(19)
O5 C11 1.3356(19)
O5 C12 1.4519(18)
O6 C14 1.2148(19)
O7 C8 1.1951(19)
N1 C7 1.3552(19)
N1 C14 1.431(2)
N1 C15 1.4589(18)
C1 C2 1.505(2)
C1 H1 0.98
C1 H21 0.98
C1 H3 0.98
C2 H20 0.99
C2 H19 0.99
C3 C4 1.485(2)
C4 C5 1.364(2)
C4 C14 1.458(2)
C5 C6 1.418(2)
C5 H4 0.95
C6 C7 1.380(2)
C6 C11 1.474(2)
C7 C8 1.518(2)
C9 C10 1.498(2)
C9 H15 0.99
C9 H18 0.99
C10 H2 0.98
C10 H17 0.98
C10 H16 0.98
C12 C13 1.508(2)
C12 H5 0.99
C12 H9 0.99
C13 H6 0.98
C13 H7 0.98
C13 H8 0.98
C15 C16 1.382(2)
C15 C20 1.383(2)
C16 C17 1.392(2)
C16 H14 0.95
C17 C18 1.385(2)
C17 H13 0.95
C18 C19 1.387(3)
C18 H10 0.95
C19 C20 1.398(2)
C19 H11 0.95
C20 H12 0.95

loop_
_geom_hbond_atom_site_label_D
_geom_hbond_atom_site_label_H
_geom_hbond_atom_site_label_A
_geom_hbond_site_symmetry_A
_geom_hbond_distance_DH
_geom_hbond_distance_HA
_geom_hbond_distance_DA
_geom_hbond_angle_DHA
C1 H21 O4 3_756 0.98 2.63 3.535(2) 153.5
C9 H15 O3 4_565 0.99 2.40 3.177(2) 135.2
C16 H14 O7 1_545 0.95 2.38 3.1988(19) 144.7
C20 H12 O6 1_565 0.95 2.58 3.468(2) 156.3

loop_
_geom_torsion_atom_site_label_1
_geom_torsion_atom_site_label_2
_geom_torsion_atom_site_label_3
_geom_torsion_atom_site_label_4
_geom_torsion
C3 O1 C2 C1 165.21(14)
C2 O1 C3 O3 -2.4(2)
C2 O1 C3 C4 -178.54(12)
O3 C3 C4 C5 -161.00(16)
O1 C3 C4 C5 15.1(2)
O3 C3 C4 C14 14.5(2)
O1 C3 C4 C14 -169.43(13)
C14 C4 C5 C6 -2.9(2)
C3 C4 C5 C6 172.49(14)
C4 C5 C6 C7 -4.5(2)
C4 C5 C6 C11 176.22(14)
C14 N1 C7 C6 1.8(2)
C15 N1 C7 C6 -175.05(14)
C14 N1 C7 C8 -176.33(13)
C15 N1 C7 C8 6.87(19)
C5 C6 C7 N1 5.1(2)
C11 C6 C7 N1 -175.65(13)
C5 C6 C7 C8 -176.95(13)
C11 C6 C7 C8 2.2(2)
C9 O2 C8 O7 -3.9(2)
C9 O2 C8 C7 174.34(12)
N1 C7 C8 O7 82.97(18)
C6 C7 C8 O7 -95.05(19)
N1 C7 C8 O2 -95.36(15)
C6 C7 C8 O2 86.63(17)
C8 O2 C9 C10 -101.11(17)
C12 O5 C11 O4 -3.1(2)
C12 O5 C11 C6 176.12(13)
C7 C6 C11 O4 -178.95(15)
C5 C6 C11 O4 0.3(2)
C7 C6 C11 O5 1.9(2)
C5 C6 C11 O5 -178.93(13)
C11 O5 C12 C13 175.62(13)
C7 N1 C14 O6 171.20(14)
C15 N1 C14 O6 -11.8(2)
C7 N1 C14 C4 -8.7(2)
C15 N1 C14 C4 168.26(13)
C5 C4 C14 O6 -170.83(15)
C3 C4 C14 O6 13.6(2)
C5 C4 C14 N1 9.1(2)
C3 C4 C14 N1 -166.48(13)
C7 N1 C15 C16 96.46(17)
C14 N1 C15 C16 -80.59(17)
C7 N1 C15 C20 -84.75(18)
C14 N1 C15 C20 98.19(17)
C20 C15 C16 C17 -0.2(2)
N1 C15 C16 C17 178.56(14)
C15 C16 C17 C18 0.4(3)
C16 C17 C18 C19 -0.1(3)
C17 C18 C19 C20 -0.4(3)
C16 C15 C20 C19 -0.3(2)
N1 C15 C20 C19 -179.06(14)
C18 C19 C20 C15 0.6(2)
